data_7060591
loop_
_publ_author_name
'Kordestani, Nazanin'
'Amiri Rudbari, Hadi'
'Correia, Isabel'
'Valente, Andreia'
'C\^orte-Real, Leonor'
'Islam, Mohammad Khairul'
'Micale, Nicola'
'Braun, Jason D.'
'Herbert, David E.'
'Tumanov, Nikolay'
'Wouters, Johan'
'Enamullah, Mohammed'

_publ_section_title
;
 Heteroleptic enantiopure Pd(ii)-complexes derived from
 halogen-substituted Schiff bases and 2-picolylamine: synthesis,
 experimental and computational characterization and investigation of the
 influence of chirality and halogen atoms on the anticancer activity
;
_journal_issue 20
_journal_name_full 'New Journal of Chemistry'
_journal_page_first 9163
_journal_page_last 9180
_journal_paper_doi 10.1039/D1NJ01491A
_journal_volume 45
_journal_year 2021
_chemical_absolute_configuration ab
_chemical_formula_moiety 'C21 H24 O3'
_chemical_formula_sum 'C21 H24 O3'
_chemical_formula_weight 324.40
_space_group_crystal_system orthorhombic
_space_group_IT_number 19
_space_group_name_Hall 'P 2ac 2ab'
_space_group_name_H-M_alt 'P 21 21 21'
_atom_sites_solution_hydrogens mixed
_audit_block_doi 10.5517/ccdc.csd.cc24sbs2
_audit_creation_method SHELXL-2014/7
_audit_update_record
;
2020-03-11 deposited with the CCDC.	2021-04-16 downloaded from the CCDC.
;
_cell_angle_alpha 90
_cell_angle_beta 90
_cell_angle_gamma 90
_cell_formula_units_Z 4
_cell_length_a 9.5988(11)
_cell_length_b 9.8480(12)
_cell_length_c 19.5275(19)
_cell_measurement_reflns_used 9971
_cell_measurement_temperature 223(2)
_cell_measurement_theta_max 28.25
_cell_measurement_theta_min 2.36
_cell_volume 1845.9(4)
_computing_cell_refinement 'Bruker SAINT'
_computing_data_collection 'Bruker APEX2'
_computing_data_reduction 'Bruker SAINT'
_computing_molecular_graphics 'Bruker SHELXTL'
_computing_publication_material 'Bruker SHELXTL'
_computing_structure_refinement 'SHELXL-2014/7 (Sheldrick, 2014)'
_computing_structure_solution 'Bruker SHELXTL'
_diffrn_ambient_temperature 223(2)
_diffrn_measured_fraction_theta_full 0.992
_diffrn_measured_fraction_theta_max 0.988
_diffrn_measurement_device_type 'PHOTON II M14'
_diffrn_measurement_method '\f and \w scans'
_diffrn_radiation_type MoK\a
_diffrn_radiation_wavelength 0.71073
_diffrn_reflns_av_R_equivalents 0.0383
_diffrn_reflns_av_unetI/netI 0.0155
_diffrn_reflns_Laue_measured_fraction_full 0.992
_diffrn_reflns_Laue_measured_fraction_max 0.988
_diffrn_reflns_limit_h_max 12
_diffrn_reflns_limit_h_min -12
_diffrn_reflns_limit_k_max 13
_diffrn_reflns_limit_k_min -13
_diffrn_reflns_limit_l_max 24
_diffrn_reflns_limit_l_min -26
_diffrn_reflns_number 61106
_diffrn_reflns_point_group_measured_fraction_full 0.993
_diffrn_reflns_point_group_measured_fraction_max 0.986
_diffrn_reflns_theta_full 25.242
_diffrn_reflns_theta_max 28.473
_diffrn_reflns_theta_min 2.364
_exptl_absorpt_coefficient_mu 0.077
_exptl_absorpt_correction_T_max 0.7457
_exptl_absorpt_correction_T_min 0.7034
_exptl_absorpt_correction_type multi-scan
_exptl_absorpt_process_details 'Bruker SADABS'
_exptl_crystal_colour colourless
_exptl_crystal_density_diffrn 1.167
_exptl_crystal_description Block
_exptl_crystal_F_000 696
_exptl_crystal_size_max 0.290
_exptl_crystal_size_mid 0.180
_exptl_crystal_size_min 0.100
_refine_diff_density_max 0.176
_refine_diff_density_min -0.142
_refine_diff_density_rms 0.035
_refine_ls_abs_structure_details
; 
 Flack x determined using 1753 quotients [(I+)-(I-)]/[(I+)+(I-)] 
 (Parsons, Flack and Wagner, Acta Cryst. B69 (2013) 249-259). 
;
_refine_ls_abs_structure_Flack 0.0(2)
_refine_ls_extinction_method none
_refine_ls_goodness_of_fit_ref 1.089
_refine_ls_hydrogen_treatment mixed
_refine_ls_matrix_type full
_refine_ls_number_parameters 226
_refine_ls_number_reflns 4605
_refine_ls_number_restraints 0
_refine_ls_restrained_S_all 1.089
_refine_ls_R_factor_all 0.0422
_refine_ls_R_factor_gt 0.0350
_refine_ls_shift/su_max 0.000
_refine_ls_shift/su_mean 0.000
_refine_ls_structure_factor_coef Fsqd
_refine_ls_weighting_details 'w=1/[\s^2^(Fo^2^)+(0.0314P)^2^+0.4417P] where P=(Fo^2^+2Fc^2^)/3'
_refine_ls_weighting_scheme calc
_refine_ls_wR_factor_gt 0.0827
_refine_ls_wR_factor_ref 0.0917
_reflns_Friedel_coverage 0.754
_reflns_Friedel_fraction_full 0.994
_reflns_Friedel_fraction_max 0.983
_reflns_number_gt 4240
_reflns_number_total 4605
_reflns_threshold_expression 'I > 2\s(I)'
_cod_data_source_file d1nj01491a2.cif
_cod_data_source_block No1
_cod_depositor_comments
;
The following automatic conversions were performed:

data item '_exptl_absorpt_correction_type' value 'Multi-scan' was
changed to 'multi-scan' in accordance with the
/home/data/users/saulius/crontab/automatic-downloads/rss-feeds/RSC/lib/dictionaries/cif_core.dic
dictionary named 'cif_core.dic' version 2.4.2 last updated on
2011-04-26.

Automatic conversion script
Id: cif_fix_values 7556 2019-12-06 15:28:31Z antanas 

 Adding full bibliography for 7060575--7060596.cif.
;
_cod_database_code 7060591
_shelx_shelxl_version_number 2014/7
_shelx_space_group_comment
; 
The symmetry employed for this shelxl refinement is uniquely defined 
by the following loop, which should always be used as a source of 
symmetry information in preference to the above space-group names. 
They are only intended as comments. 
;
_shelx_estimated_absorpt_t_min 0.978
_shelx_estimated_absorpt_t_max 0.992

loop_
_space_group_symop_operation_xyz
'x, y, z'
'-x+1/2, -y, z+1/2'
'-x, y+1/2, -z+1/2'
'x+1/2, -y+1/2, -z'

loop_
_atom_site_label
_atom_site_type_symbol
_atom_site_fract_x
_atom_site_fract_y
_atom_site_fract_z
_atom_site_U_iso_or_equiv
_atom_site_adp_type
_atom_site_occupancy
_atom_site_site_symmetry_order
_atom_site_calc_flag
_atom_site_refinement_flags_posn
_atom_site_refinement_flags_adp
_atom_site_refinement_flags_occupancy
_atom_site_disorder_assembly
_atom_site_disorder_group
C1 C 0.60524(19) 0.28172(19) 0.05961(9) 0.0312(4) Uani 1 1 d . . . . .
C2 C 0.54038(17) 0.33851(18) 0.11661(8) 0.0285(3) Uani 1 1 d . . . . .
C3 C 0.5972(2) 0.4560(2) 0.14373(10) 0.0402(4) Uani 1 1 d . . . . .
H3 H 0.5547 0.4961 0.1821 0.048 Uiso 1 1 calc R U . . .
C4 C 0.7152(2) 0.5163(2) 0.11597(13) 0.0508(5) Uani 1 1 d . . . . .
H4 H 0.7519 0.5960 0.1353 0.061 Uiso 1 1 calc R U . . .
C5 C 0.7775(2) 0.4579(2) 0.05973(12) 0.0471(5) Uani 1 1 d . . . . .
H5 H 0.8574 0.4978 0.0405 0.057 Uiso 1 1 calc R U . . .
C6 C 0.7231(2) 0.3411(2) 0.03163(10) 0.0393(4) Uani 1 1 d . . . . .
H6 H 0.7661 0.3014 -0.0067 0.047 Uiso 1 1 calc R U . . .
O1 O 0.55083(15) 0.16378(16) 0.03415(8) 0.0445(4) Uani 1 1 d . . . . .
H1 H 0.5940 0.1416 -0.0009 0.067 Uiso 1 1 calc R U . . .
C7 C 0.41625(18) 0.26804(17) 0.14930(8) 0.0277(3) Uani 1 1 d . . . . .
H7 H 0.363(2) 0.223(2) 0.1114(11) 0.037(6) Uiso 1 1 d . . . . .
C8 C 0.31621(17) 0.36792(17) 0.18225(8) 0.0264(3) Uani 1 1 d . . . . .
C9 C 0.27918(18) 0.36671(18) 0.24806(8) 0.0296(3) Uani 1 1 d . . . . .
H9 H 0.3262 0.3039 0.2760 0.036 Uiso 1 1 calc R U . . .
C10 C 0.4660(2) 0.1556(2) 0.19741(10) 0.0381(4) Uani 1 1 d . . . . .
H10A H 0.5193 0.1953 0.2346 0.057 Uiso 1 1 calc R U . . .
H10B H 0.5243 0.0925 0.1723 0.057 Uiso 1 1 calc R U . . .
H10C H 0.3861 0.1078 0.2159 0.057 Uiso 1 1 calc R U . . .
C11 C 0.25852(17) 0.46728(17) 0.13160(8) 0.0289(3) Uani 1 1 d . . . . .
O2 O 0.19574(18) 0.43187(15) 0.08086(7) 0.0476(4) Uani 1 1 d . . . . .
O3 O 0.28859(14) 0.59395(12) 0.14778(7) 0.0333(3) Uani 1 1 d . . . . .
C12 C 0.2527(3) 0.7098(2) 0.10234(11) 0.0463(5) Uani 1 1 d . . . . .
C13 C 0.3178(5) 0.6874(4) 0.03287(17) 0.1000(14) Uani 1 1 d . . . . .
H13A H 0.4135 0.6581 0.0385 0.150 Uiso 1 1 calc R U . . .
H13B H 0.3157 0.7716 0.0071 0.150 Uiso 1 1 calc R U . . .
H13C H 0.2659 0.6183 0.0084 0.150 Uiso 1 1 calc R U . . .
C14 C 0.3186(4) 0.8275(2) 0.1391(2) 0.0868(11) Uani 1 1 d . . . . .
H14A H 0.2804 0.8340 0.1850 0.130 Uiso 1 1 calc R U . . .
H14B H 0.2993 0.9108 0.1143 0.130 Uiso 1 1 calc R U . . .
H14C H 0.4185 0.8137 0.1417 0.130 Uiso 1 1 calc R U . . .
C15 C 0.0969(3) 0.7272(3) 0.09982(19) 0.0771(9) Uani 1 1 d . . . . .
H15A H 0.0555 0.6502 0.0765 0.116 Uiso 1 1 calc R U . . .
H15B H 0.0744 0.8100 0.0753 0.116 Uiso 1 1 calc R U . . .
H15C H 0.0605 0.7327 0.1461 0.116 Uiso 1 1 calc R U . . .
C16 C 0.17383(19) 0.45152(19) 0.28251(9) 0.0319(4) Uani 1 1 d . . . . .
C17 C 0.0536(2) 0.4955(3) 0.25031(11) 0.0479(5) Uani 1 1 d . . . . .
H17 H 0.0355 0.4690 0.2049 0.057 Uiso 1 1 calc R U . . .
C18 C -0.0402(3) 0.5784(3) 0.28438(14) 0.0629(7) Uani 1 1 d . . . . .
H18 H -0.1204 0.6092 0.2616 0.076 Uiso 1 1 calc R U . . .
C19 C -0.0171(3) 0.6160(3) 0.35120(15) 0.0629(7) Uani 1 1 d . . . . .
H19 H -0.0801 0.6738 0.3738 0.075 Uiso 1 1 calc R U . . .
C20 C 0.0987(3) 0.5683(3) 0.38454(13) 0.0560(6) Uani 1 1 d . . . . .
H20 H 0.1138 0.5917 0.4306 0.067 Uiso 1 1 calc R U . . .
C21 C 0.1932(2) 0.4861(2) 0.35093(10) 0.0418(4) Uani 1 1 d . . . . .
H21 H 0.2715 0.4532 0.3746 0.050 Uiso 1 1 calc R U . . .

loop_
_atom_site_aniso_label
_atom_site_aniso_U_11
_atom_site_aniso_U_22
_atom_site_aniso_U_33
_atom_site_aniso_U_23
_atom_site_aniso_U_13
_atom_site_aniso_U_12
C1 0.0333(9) 0.0333(8) 0.0270(8) -0.0028(7) 0.0002(7) 0.0026(7)
C2 0.0280(8) 0.0314(8) 0.0260(7) -0.0014(6) 0.0005(6) 0.0020(7)
C3 0.0378(9) 0.0411(10) 0.0416(10) -0.0148(9) 0.0065(8) -0.0038(8)
C4 0.0445(11) 0.0426(11) 0.0654(14) -0.0148(10) 0.0087(10) -0.0113(10)
C5 0.0387(10) 0.0462(11) 0.0564(12) 0.0044(10) 0.0140(9) -0.0064(9)
C6 0.0382(10) 0.0456(11) 0.0341(9) -0.0005(8) 0.0116(8) 0.0028(9)
O1 0.0428(8) 0.0494(8) 0.0415(7) -0.0223(7) 0.0117(6) -0.0053(7)
C7 0.0281(8) 0.0292(8) 0.0259(7) -0.0028(6) 0.0010(6) 0.0018(6)
C8 0.0243(7) 0.0270(7) 0.0280(7) -0.0024(6) -0.0013(6) -0.0012(6)
C9 0.0277(8) 0.0324(8) 0.0289(8) 0.0010(6) 0.0017(6) -0.0002(7)
C10 0.0388(10) 0.0359(9) 0.0396(10) 0.0048(8) 0.0047(8) 0.0087(8)
C11 0.0297(8) 0.0308(8) 0.0263(7) -0.0032(6) -0.0003(6) 0.0028(6)
O2 0.0666(10) 0.0377(7) 0.0384(7) -0.0078(6) -0.0223(7) 0.0062(7)
O3 0.0387(7) 0.0278(6) 0.0334(6) -0.0005(5) -0.0052(5) 0.0013(5)
C12 0.0585(13) 0.0305(9) 0.0499(11) 0.0077(8) -0.0106(10) 0.0021(9)
C13 0.159(4) 0.074(2) 0.0670(18) 0.0390(17) 0.035(2) 0.016(2)
C14 0.110(3) 0.0315(11) 0.119(3) 0.0105(15) -0.049(2) -0.0101(14)
C15 0.0686(18) 0.0525(15) 0.110(2) 0.0077(16) -0.0357(18) 0.0185(14)
C16 0.0307(8) 0.0326(8) 0.0323(8) -0.0014(7) 0.0090(7) -0.0027(7)
C17 0.0375(10) 0.0653(14) 0.0409(10) 0.0019(10) 0.0084(9) 0.0101(10)
C18 0.0478(13) 0.0761(18) 0.0650(15) 0.0100(14) 0.0178(12) 0.0257(13)
C19 0.0631(16) 0.0524(14) 0.0731(17) -0.0072(12) 0.0337(14) 0.0129(12)
C20 0.0587(14) 0.0574(14) 0.0519(13) -0.0224(11) 0.0221(11) -0.0122(12)
C21 0.0391(10) 0.0494(11) 0.0367(9) -0.0091(8) 0.0086(8) -0.0077(9)

loop_
_atom_type_symbol
_atom_type_description
_atom_type_scat_dispersion_real
_atom_type_scat_dispersion_imag
_atom_type_scat_source
C C 0.0033 0.0016 'International Tables Vol C Tables 4.2.6.8 and 6.1.1.4'
H H 0.0000 0.0000 'International Tables Vol C Tables 4.2.6.8 and 6.1.1.4'
O O 0.0106 0.0060 'International Tables Vol C Tables 4.2.6.8 and 6.1.1.4'

loop_
_citation_id
_citation_doi
_citation_year
1 10.1021/acs.orglett.0c03937 2020

loop_
_geom_angle_atom_site_label_1
_geom_angle_atom_site_label_2
_geom_angle_atom_site_label_3
_geom_angle
_geom_angle_site_symmetry_1
_geom_angle_site_symmetry_3
_geom_angle_publ_flag
O1 C1 C6 121.80(16) . . ?
O1 C1 C2 117.46(16) . . ?
C6 C1 C2 120.71(17) . . ?
C3 C2 C1 117.72(16) . . ?
C3 C2 C7 122.01(15) . . ?
C1 C2 C7 120.19(15) . . ?
C2 C3 C4 121.98(18) . . ?
C2 C3 H3 119.0 . . ?
C4 C3 H3 119.0 . . ?
C5 C4 C3 119.1(2) . . ?
C5 C4 H4 120.4 . . ?
C3 C4 H4 120.4 . . ?
C4 C5 C6 120.12(19) . . ?
C4 C5 H5 119.9 . . ?
C6 C5 H5 119.9 . . ?
C5 C6 C1 120.33(18) . . ?
C5 C6 H6 119.8 . . ?
C1 C6 H6 119.8 . . ?
C1 O1 H1 109.5 . . ?
C8 C7 C2 112.22(14) . . ?
C8 C7 C10 113.99(14) . . ?
C2 C7 C10 110.11(14) . . ?
C8 C7 H7 106.1(13) . . ?
C2 C7 H7 107.0(12) . . ?
C10 C7 H7 107.0(13) . . ?
C9 C8 C11 122.95(15) . . ?
C9 C8 C7 124.85(15) . . ?
C11 C8 C7 112.17(13) . . ?
C8 C9 C16 128.14(16) . . ?
C8 C9 H9 115.9 . . ?
C16 C9 H9 115.9 . . ?
C7 C10 H10A 109.5 . . ?
C7 C10 H10B 109.5 . . ?
H10A C10 H10B 109.5 . . ?
C7 C10 H10C 109.5 . . ?
H10A C10 H10C 109.5 . . ?
H10B C10 H10C 109.5 . . ?
O2 C11 O3 125.26(16) . . ?
O2 C11 C8 122.43(16) . . ?
O3 C11 C8 112.27(14) . . ?
C11 O3 C12 122.17(14) . . ?
O3 C12 C14 102.09(18) . . ?
O3 C12 C15 109.7(2) . . ?
C14 C12 C15 110.2(3) . . ?
O3 C12 C13 109.19(19) . . ?
C14 C12 C13 111.5(3) . . ?
C15 C12 C13 113.5(3) . . ?
C12 C13 H13A 109.5 . . ?
C12 C13 H13B 109.5 . . ?
H13A C13 H13B 109.5 . . ?
C12 C13 H13C 109.5 . . ?
H13A C13 H13C 109.5 . . ?
H13B C13 H13C 109.5 . . ?
C12 C14 H14A 109.5 . . ?
C12 C14 H14B 109.5 . . ?
H14A C14 H14B 109.5 . . ?
C12 C14 H14C 109.5 . . ?
H14A C14 H14C 109.5 . . ?
H14B C14 H14C 109.5 . . ?
C12 C15 H15A 109.5 . . ?
C12 C15 H15B 109.5 . . ?
H15A C15 H15B 109.5 . . ?
C12 C15 H15C 109.5 . . ?
H15A C15 H15C 109.5 . . ?
H15B C15 H15C 109.5 . . ?
C17 C16 C21 118.10(18) . . ?
C17 C16 C9 122.84(17) . . ?
C21 C16 C9 119.04(18) . . ?
C16 C17 C18 120.6(2) . . ?
C16 C17 H17 119.7 . . ?
C18 C17 H17 119.7 . . ?
C19 C18 C17 120.7(3) . . ?
C19 C18 H18 119.7 . . ?
C17 C18 H18 119.7 . . ?
C20 C19 C18 119.3(2) . . ?
C20 C19 H19 120.4 . . ?
C18 C19 H19 120.4 . . ?
C19 C20 C21 120.5(2) . . ?
C19 C20 H20 119.8 . . ?
C21 C20 H20 119.8 . . ?
C20 C21 C16 120.8(2) . . ?
C20 C21 H21 119.6 . . ?
C16 C21 H21 119.6 . . ?

loop_
_geom_bond_atom_site_label_1
_geom_bond_atom_site_label_2
_geom_bond_distance
_geom_bond_site_symmetry_2
_geom_bond_publ_flag
C1 O1 1.367(2) . ?
C1 C6 1.385(3) . ?
C1 C2 1.393(2) . ?
C2 C3 1.384(3) . ?
C2 C7 1.519(2) . ?
C3 C4 1.389(3) . ?
C3 H3 0.9400 . ?
C4 C5 1.377(3) . ?
C4 H4 0.9400 . ?
C5 C6 1.378(3) . ?
C5 H5 0.9400 . ?
C6 H6 0.9400 . ?
O1 H1 0.8300 . ?
C7 C8 1.518(2) . ?
C7 C10 1.529(2) . ?
C7 H7 1.00(2) . ?
C8 C9 1.333(2) . ?
C8 C11 1.497(2) . ?
C9 C16 1.474(2) . ?
C9 H9 0.9400 . ?
C10 H10A 0.9700 . ?
C10 H10B 0.9700 . ?
C10 H10C 0.9700 . ?
C11 O2 1.211(2) . ?
C11 O3 1.319(2) . ?
O3 C12 1.486(2) . ?
C12 C14 1.503(4) . ?
C12 C15 1.506(4) . ?
C12 C13 1.510(4) . ?
C13 H13A 0.9700 . ?
C13 H13B 0.9700 . ?
C13 H13C 0.9700 . ?
C14 H14A 0.9700 . ?
C14 H14B 0.9700 . ?
C14 H14C 0.9700 . ?
C15 H15A 0.9700 . ?
C15 H15B 0.9700 . ?
C15 H15C 0.9700 . ?
C16 C17 1.384(3) . ?
C16 C21 1.391(3) . ?
C17 C18 1.385(3) . ?
C17 H17 0.9400 . ?
C18 C19 1.374(4) . ?
C18 H18 0.9400 . ?
C19 C20 1.371(4) . ?
C19 H19 0.9400 . ?
C20 C21 1.382(3) . ?
C20 H20 0.9400 . ?
C21 H21 0.9400 . ?

loop_
_geom_hbond_atom_site_label_D
_geom_hbond_atom_site_label_H
_geom_hbond_atom_site_label_A
_geom_hbond_distance_DH
_geom_hbond_distance_HA
_geom_hbond_distance_DA
_geom_hbond_angle_DHA
_geom_hbond_site_symmetry_A
O1 H1 O2 0.83 1.98 2.8046(19) 173.7 4

loop_
_geom_torsion_atom_site_label_1
_geom_torsion_atom_site_label_2
_geom_torsion_atom_site_label_3
_geom_torsion_atom_site_label_4
_geom_torsion
_geom_torsion_site_symmetry_1
_geom_torsion_site_symmetry_2
_geom_torsion_site_symmetry_3
_geom_torsion_site_symmetry_4
_geom_torsion_publ_flag
O1 C1 C2 C3 178.31(17) . . . . ?
C6 C1 C2 C3 0.4(3) . . . . ?
O1 C1 C2 C7 1.5(2) . . . . ?
C6 C1 C2 C7 -176.47(17) . . . . ?
C1 C2 C3 C4 -0.3(3) . . . . ?
C7 C2 C3 C4 176.51(19) . . . . ?
C2 C3 C4 C5 0.1(3) . . . . ?
C3 C4 C5 C6 0.0(4) . . . . ?
C4 C5 C6 C1 0.1(3) . . . . ?
O1 C1 C6 C5 -178.16(19) . . . . ?
C2 C1 C6 C5 -0.3(3) . . . . ?
C3 C2 C7 C8 33.5(2) . . . . ?
C1 C2 C7 C8 -149.83(15) . . . . ?
C3 C2 C7 C10 -94.6(2) . . . . ?
C1 C2 C7 C10 82.1(2) . . . . ?
C2 C7 C8 C9 -121.94(18) . . . . ?
C10 C7 C8 C9 4.1(2) . . . . ?
C2 C7 C8 C11 60.00(18) . . . . ?
C10 C7 C8 C11 -173.97(15) . . . . ?
C11 C8 C9 C16 3.9(3) . . . . ?
C7 C8 C9 C16 -173.93(16) . . . . ?
C9 C8 C11 O2 -120.7(2) . . . . ?
C7 C8 C11 O2 57.4(2) . . . . ?
C9 C8 C11 O3 61.5(2) . . . . ?
C7 C8 C11 O3 -120.35(16) . . . . ?
O2 C11 O3 C12 -2.8(3) . . . . ?
C8 C11 O3 C12 174.88(16) . . . . ?
C11 O3 C12 C14 -175.0(2) . . . . ?
C11 O3 C12 C15 68.1(3) . . . . ?
C11 O3 C12 C13 -56.8(3) . . . . ?
C8 C9 C16 C17 33.1(3) . . . . ?
C8 C9 C16 C21 -148.77(19) . . . . ?
C21 C16 C17 C18 3.8(3) . . . . ?
C9 C16 C17 C18 -178.1(2) . . . . ?
C16 C17 C18 C19 -1.4(4) . . . . ?
C17 C18 C19 C20 -1.3(4) . . . . ?
C18 C19 C20 C21 1.6(4) . . . . ?
C19 C20 C21 C16 0.8(3) . . . . ?
C17 C16 C21 C20 -3.5(3) . . . . ?
C9 C16 C21 C20 178.33(19) . . . . ?
